data_7117908
loop_
_publ_author_name
'Farrar, D.H.'
'McPartlin, M.'
'Johnson, B.F.G.'
'Lewis, J.'
'Nicholls, J.N.'
'Jackson, P.F.'

_publ_section_title
;
 A high-yield synthesis of Ru5 C (C O)15 by the carbonylation of Ru6 C (C
 O)17; the x-ray structure analyses of Ru5 C (C O)15 and Ru5 C (C O)14 P
 Ph3
;
_journal_name_full
;
Journal of the Chemical Society. Chemical Communications (1972-)
;
_journal_page_first 415
_journal_page_last 416
_journal_volume 1981
_journal_year 1981
_chemical_formula_sum 'C16 O15 Ru5'
_chemical_name_systematic 'C (Ru (C O)3)5'
_space_group_IT_number 14
_symmetry_space_group_name_Hall '-P 2ybc'
_symmetry_space_group_name_H-M 'P 1 21/c 1'
_cell_angle_alpha 90
_cell_angle_beta 91.358
_cell_angle_gamma 90
_cell_formula_units_Z 8
_cell_length_a 16.448
_cell_length_b 14.274
_cell_length_c 20.834
_cell_volume 4890.007
_citation_journal_id_ASTM JCCCAT
_cod_data_source_file Farrar_JCCCAT_1981_1332.cif
_cod_data_source_block C16O15Ru5
_cod_database_code 7117908

loop_
_symmetry_equiv_pos_as_xyz
x,y,z
-x,y+1/2,-z+1/2
-x,-y,-z
x,-y-1/2,z-1/2

loop_
_atom_site_label
_atom_site_type_symbol
_atom_site_fract_x
_atom_site_fract_y
_atom_site_fract_z
_atom_site_occupancy
_atom_site_U_iso_or_equiv
C14 C 0.45417 0.10372 0.18541 1 0.0
O2 O 0.38741 0.38747 0.40357 1 0.0
O19 O 0.38418 1.00606 0.0342 1 0.0
C29 C 0.13681 0.7908 0.15451 1 0.0
C20 C 0.33189 0.95971 0.00945 1 0.0
C6 C 0.26495 0.18034 0.39253 1 0.0
C9 C 0.1064 0.31241 0.20449 1 0.0
C16 C 0.3078 0.22529 0.22772 1 0.0
C23 C 0.24796 0.74436 -0.16963 1 0.0
O15 O 0.57059 0.25068 0.31156 1 0.0
O5 O 0.30366 -0.03231 0.29302 1 0.0
C10 C 0.2162 0.38106 0.11253 1 0.0
C22 C 0.32732 0.89363 -0.1059 1 0.0
C24 C 0.09751 0.80747 -0.14385 1 0.0
C28 C 0.06944 0.63794 0.09518 1 0.0
C3 C 0.39548 0.44434 0.22678 1 0.0
O29 O 0.04096 0.99658 0.06576 1 0.0
O10 O 0.17309 0.44245 0.09356 1 0.0
C25 C 0.14225 0.62742 -0.13818 1 0.0
C31 C 0.24687 0.91619 0.1215 1 0.0
O8 O 0.12105 0.05136 0.20578 1 0.0
O14 O 0.46326 0.02737 0.16912 1 0.0
C15 C 0.51408 0.23952 0.27758 1 0.0
C8 C 0.14743 0.12295 0.22162 1 0.0
O16 O 0.30635 0.52812 -0.05435 1 0.0
O12 O 0.40337 0.38367 0.04803 1 0.0
O26 O -0.07223 0.74936 -0.02446 1 0.0
Ru10 Ru 0.17111 0.84482 0.07708 1 0.0
C11 C 0.2596 0.19817 0.08412 1 0.0
Ru7 Ru 0.25541 0.88987 -0.03664 1 0.0
O6 O 0.23353 0.1844 0.4421 1 0.0
C26 C 0.09092 0.55962 -0.01741 1 0.0
O20 O 0.15623 1.05526 -0.07734 1 0.0
C30 C 0.09149 0.93812 0.07473 1 0.0
C27 C -0.00951 0.72501 -0.00928 1 0.0
C5 C 0.30916 0.0455 0.30197 1 0.0
C1 C 0.23896 0.44645 0.27174 1 0.0
Ru9 Ru 0.09841 0.68611 0.013 1 0.0
C2 C 0.36442 0.37047 0.35089 1 0.0
C7 C 0.12593 0.24907 0.32044 1 0.0
C21 C 0.19576 0.99211 -0.06138 1 0.0
C12 C 0.36028 0.34048 0.08455 1 0.0
Ru3 Ru 0.18853 0.24141 0.2453 1 0.0
O13 O 0.54572 0.32169 0.12648 1 0.0
O1 O 0.18803 0.50401 0.27398 1 0.0
C13 C 0.49795 0.28706 0.15724 1 0.0
O7 O 0.08742 0.25941 0.36538 1 0.0
C32 C 0.17053 0.79366 -0.01253 1 0.0
O23 O 0.04575 0.85483 -0.17081 1 0.0
C4 C 0.41699 0.14955 0.36723 1 0.0
Ru6 Ru 0.26757 0.70855 0.01533 1 0.0
C17 C 0.29264 0.59862 -0.02992 1 0.0
O25 O 0.08715 0.48347 -0.03337 1 0.0
C18 C 0.37256 0.75285 0.01644 1 0.0
O9 O 0.04848 0.34942 0.17737 1 0.0
O30 O 0.2952 0.95518 0.15235 1 0.0
O27 O 0.05292 0.6044 0.14133 1 0.0
O17 O 0.44085 0.7754 0.01855 1 0.0
Ru2 Ru 0.32565 0.1751 0.31685 1 0.0
Ru1 Ru 0.32418 0.3605 0.26574 1 0.0
O21 O 0.36793 0.899 -0.14942 1 0.0
Ru8 Ru 0.17705 0.73955 -0.10231 1 0.0
O28 O 0.1122 0.78008 0.20716 1 0.0
O22 O 0.29049 0.74396 -0.21537 1 0.0
O4 O 0.47365 0.13008 0.40008 1 0.0
O11 O 0.23112 0.13898 0.0532 1 0.0
C19 C 0.27091 0.65908 0.097 1 0.0
O24 O 0.11856 0.5567 -0.16132 1 0.0
O3 O 0.43859 0.50055 0.20296 1 0.0
Ru5 Ru 0.42978 0.22661 0.21576 1 0.0
O18 O 0.27483 0.62201 0.14814 1 0.0
Ru4 Ru 0.29075 0.29192 0.1418 1 0.0
